data_7002347
loop_
_publ_author_name
'Linti, Gerald'
'B\"uhler, Martina'
'Monakhov, Kirill Yu.'
'Zessin, Thomas'

_publ_section_title
;
 Synthesis and structure of Tri- and octaindium compounds
;
_journal_issue 38
_journal_name_full 'Dalton Transactions'
_journal_page_first 8071
_journal_page_last 8078
_journal_paper_doi 10.1039/b908450a
_journal_year 2009
_chemical_formula_moiety 'C144 H130 In8 Si8 _ 3 C7 H8'
_chemical_formula_sum 'C165 H144 In8 Si8'
_chemical_formula_weight 3270.08
_chemical_name_systematic
;
?
;
_space_group_IT_number 2
_symmetry_cell_setting triclinic
_symmetry_space_group_name_Hall '-P 1'
_symmetry_space_group_name_H-M 'P -1'
_atom_sites_solution_hydrogens geom
_atom_sites_solution_primary direct
_atom_sites_solution_secondary difmap
_audit_creation_method SHELXL-97
_cell_angle_alpha 79.021(17)
_cell_angle_beta 85.710(17)
_cell_angle_gamma 63.590(16)
_cell_formula_units_Z 2
_cell_length_a 16.251(3)
_cell_length_b 16.756(3)
_cell_length_c 30.599(4)
_cell_measurement_reflns_used 5000
_cell_measurement_temperature 200(2)
_cell_measurement_theta_max 22.0
_cell_measurement_theta_min 1.5
_cell_volume 7326(2)
_computing_cell_refinement 'STOE XCELL'
_computing_data_collection STOE
_computing_data_reduction 'STOE XRED'
_computing_molecular_graphics Diamond
_computing_publication_material 'SHELXTL 5.01'
_computing_structure_refinement 'SHELXL-97 (Sheldrick, 1997)'
_computing_structure_solution 'SHELXS-97 (Sheldrick, 1990)'
_diffrn_ambient_temperature 200(2)
_diffrn_measured_fraction_theta_full 0.942
_diffrn_measured_fraction_theta_max 0.942
_diffrn_measurement_device_type 'STOE IPDS I'
_diffrn_measurement_method 'image plate'
_diffrn_radiation_monochromator graphite
_diffrn_radiation_source 'fine-focus sealed tube'
_diffrn_radiation_type MoK\a
_diffrn_radiation_wavelength 0.71073
_diffrn_reflns_av_R_equivalents 0.2359
_diffrn_reflns_av_sigmaI/netI 0.4069
_diffrn_reflns_limit_h_max 17
_diffrn_reflns_limit_h_min -17
_diffrn_reflns_limit_k_max 17
_diffrn_reflns_limit_k_min -17
_diffrn_reflns_limit_l_max 32
_diffrn_reflns_limit_l_min -32
_diffrn_reflns_number 38433
_diffrn_reflns_theta_full 22.34
_diffrn_reflns_theta_max 22.34
_diffrn_reflns_theta_min 1.52
_exptl_absorpt_coefficient_mu 1.352
_exptl_absorpt_correction_T_max 0.9122
_exptl_absorpt_correction_T_min 0.7920
_exptl_absorpt_correction_type numerical
_exptl_crystal_colour black
_exptl_crystal_density_diffrn 1.483
_exptl_crystal_density_method 'not measured'
_exptl_crystal_description plate
_exptl_crystal_F_000 3276
_exptl_crystal_size_max 0.178
_exptl_crystal_size_mid 0.108
_exptl_crystal_size_min 0.058
_refine_diff_density_max 1.035
_refine_diff_density_min -0.488
_refine_diff_density_rms 0.105
_refine_ls_extinction_method none
_refine_ls_goodness_of_fit_ref 0.627
_refine_ls_hydrogen_treatment constr
_refine_ls_matrix_type fullcycle
_refine_ls_number_parameters 1660
_refine_ls_number_reflns 17693
_refine_ls_number_restraints 1373
_refine_ls_restrained_S_all 0.607
_refine_ls_R_factor_all 0.2018
_refine_ls_R_factor_gt 0.0567
_refine_ls_shift/su_max 0.005
_refine_ls_shift/su_mean 0.000
_refine_ls_structure_factor_coef Fsqd
_refine_ls_weighting_details 'calc w=1/[\s^2^(Fo^2^)+(0.0000P)^2^+0.0000P] where P=(Fo^2^+2Fc^2^)/3'
_refine_ls_weighting_scheme calc
_refine_ls_wR_factor_gt 0.0800
_refine_ls_wR_factor_ref 0.1101
_reflns_number_gt 5604
_reflns_number_total 17693
_reflns_threshold_expression >2sigma(I)
_cod_data_source_file b908450a.txt
_cod_data_source_block mah191_comp_6_CCDC_728994
_cod_original_cell_volume 7325(2)
_cod_database_code 7002347

loop_
_symmetry_equiv_pos_as_xyz
'x, y, z'
'-x, -y, -z'

loop_
_atom_site_label
_atom_site_type_symbol
_atom_site_fract_x
_atom_site_fract_y
_atom_site_fract_z
_atom_site_U_iso_or_equiv
_atom_site_adp_type
_atom_site_occupancy
_atom_site_symmetry_multiplicity
_atom_site_calc_flag
_atom_site_refinement_flags
_atom_site_disorder_assembly
_atom_site_disorder_group
In1 In 0.73866(8) 0.31426(8) 0.65801(4) 0.0389(3) Uani 1 1 d . . .
In2 In 0.84733(8) 0.12176(8) 0.69381(4) 0.0365(3) Uani 1 1 d . . .
In3 In 0.70995(7) 0.27420(8) 0.75123(4) 0.0367(3) Uani 1 1 d . . .
In4 In 0.80149(8) 0.39550(7) 0.71913(4) 0.0378(3) Uani 1 1 d . . .
In5 In 0.93777(7) 0.25368(8) 0.67641(4) 0.0354(3) Uani 1 1 d . . .
In6 In 1.01536(7) 0.08104(8) 0.74014(4) 0.0396(4) Uani 1 1 d . . .
In7 In 0.84827(8) 0.09793(8) 0.79227(4) 0.0401(4) Uani 1 1 d . . .
In8 In 0.91176(8) 0.23736(8) 0.78466(4) 0.0381(4) Uani 1 1 d . . .
Si1 Si 0.6284(3) 0.4011(3) 0.59080(16) 0.0369(13) Uani 1 1 d . . .
Si2 Si 0.8362(3) 0.0243(3) 0.63993(17) 0.0397(13) Uani 1 1 d . . .
Si3 Si 0.5493(3) 0.2892(3) 0.78168(18) 0.0381(13) Uani 1 1 d . . .
Si4 Si 0.7416(3) 0.5685(3) 0.70995(17) 0.0387(13) Uani 1 1 d . . .
Si5 Si 1.0735(3) 0.2719(3) 0.63049(17) 0.0400(13) Uani 1 1 d . . .
Si6 Si 1.1752(3) -0.0573(3) 0.75288(17) 0.0402(13) Uani 1 1 d . . .
Si7 Si 0.8438(3) -0.0102(3) 0.86319(17) 0.0399(13) Uani 1 1 d . . .
Si8 Si 0.9520(3) 0.3055(3) 0.84537(17) 0.0428(13) Uani 1 1 d . . .
C1 C 0.5293(10) 0.5112(11) 0.6025(6) 0.044(4) Uani 1 1 d U . .
C2 C 0.4466(10) 0.5449(11) 0.5787(6) 0.050(4) Uani 1 1 d U . .
H2A H 0.4385 0.5118 0.5587 0.060 Uiso 1 1 calc R . .
C3 C 0.3770(11) 0.6281(11) 0.5852(6) 0.054(5) Uani 1 1 d U . .
H3A H 0.3226 0.6527 0.5676 0.065 Uiso 1 1 calc R . .
C4 C 0.3817(11) 0.6758(11) 0.6145(6) 0.054(5) Uani 1 1 d U . .
H4A H 0.3325 0.7324 0.6181 0.065 Uiso 1 1 calc R . .
C5 C 0.4637(12) 0.6377(11) 0.6398(7) 0.060(5) Uani 1 1 d U . .
H5A H 0.4697 0.6672 0.6621 0.073 Uiso 1 1 calc R . .
C6 C 0.5325(11) 0.5602(11) 0.6323(6) 0.054(5) Uani 1 1 d U . .
H6A H 0.5878 0.5376 0.6490 0.064 Uiso 1 1 calc R . .
C7 C 0.6901(10) 0.4327(10) 0.5419(5) 0.039(4) Uani 1 1 d U . .
C8 C 0.6510(11) 0.5065(11) 0.5100(6) 0.047(4) Uani 1 1 d U . .
H8A H 0.5875 0.5452 0.5126 0.056 Uiso 1 1 calc R . .
C9 C 0.6963(11) 0.5291(12) 0.4746(6) 0.060(5) Uani 1 1 d U . .
H9A H 0.6632 0.5809 0.4529 0.072 Uiso 1 1 calc R . .
C10 C 0.7910(12) 0.4778(12) 0.4691(6) 0.066(5) Uani 1 1 d U . .
H10A H 0.8241 0.4926 0.4445 0.079 Uiso 1 1 calc R . .
C11 C 0.8291(12) 0.4092(12) 0.5003(6) 0.064(5) Uani 1 1 d U . .
H11A H 0.8935 0.3737 0.4982 0.077 Uiso 1 1 calc R . .
C12 C 0.7848(11) 0.3813(12) 0.5373(6) 0.060(5) Uani 1 1 d U . .
H12A H 0.8184 0.3289 0.5586 0.072 Uiso 1 1 calc R . .
C13 C 0.5783(10) 0.3305(9) 0.5753(6) 0.036(4) Uani 1 1 d U . .
C14 C 0.5825(10) 0.3115(11) 0.5336(6) 0.051(4) Uani 1 1 d U . .
H14A H 0.6150 0.3329 0.5111 0.061 Uiso 1 1 calc R . .
C15 C 0.5389(10) 0.2602(11) 0.5234(7) 0.058(5) Uani 1 1 d U . .
H15A H 0.5424 0.2469 0.4943 0.070 Uiso 1 1 calc R . .
C16 C 0.4919(13) 0.2304(11) 0.5559(8) 0.071(6) Uani 1 1 d U . .
H16A H 0.4630 0.1963 0.5484 0.085 Uiso 1 1 calc R . .
C17 C 0.4842(12) 0.2464(11) 0.5978(7) 0.068(5) Uani 1 1 d U . .
H17A H 0.4524 0.2235 0.6201 0.081 Uiso 1 1 calc R . .
C18 C 0.5275(11) 0.3005(10) 0.6066(6) 0.053(4) Uani 1 1 d U . .
H18A H 0.5209 0.3165 0.6353 0.063 Uiso 1 1 calc R . .
C19 C 0.8094(11) 0.0774(10) 0.5808(6) 0.043(4) Uani 1 1 d U . .
C20 C 0.8497(12) 0.1337(12) 0.5587(7) 0.065(5) Uani 1 1 d U . .
H20A H 0.8819 0.1541 0.5751 0.077 Uiso 1 1 calc R . .
C21 C 0.8410(15) 0.1583(13) 0.5126(7) 0.083(6) Uani 1 1 d U . .
H21A H 0.8745 0.1886 0.4967 0.099 Uiso 1 1 calc R . .
C22 C 0.7829(14) 0.1384(11) 0.4896(7) 0.075(5) Uani 1 1 d U . .
H22A H 0.7701 0.1642 0.4590 0.091 Uiso 1 1 calc R . .
C23 C 0.7455(13) 0.0857(12) 0.5087(7) 0.069(5) Uani 1 1 d U . .
H23A H 0.7135 0.0655 0.4922 0.083 Uiso 1 1 calc R . .
C24 C 0.7557(12) 0.0617(10) 0.5541(6) 0.059(5) Uani 1 1 d U . .
H24A H 0.7219 0.0306 0.5687 0.070 Uiso 1 1 calc R . .
C25 C 0.7488(10) -0.0134(10) 0.6622(6) 0.040(4) Uani 1 1 d U . .
C26 C 0.6592(11) 0.0499(11) 0.6709(7) 0.061(5) Uani 1 1 d U . .
H26A H 0.6453 0.1124 0.6655 0.073 Uiso 1 1 calc R . .
C27 C 0.5910(12) 0.0248(13) 0.6870(7) 0.072(6) Uani 1 1 d U . .
H27A H 0.5338 0.0696 0.6950 0.086 Uiso 1 1 calc R . .
C28 C 0.6032(11) -0.0620(13) 0.6919(7) 0.069(5) Uani 1 1 d U . .
H28A H 0.5551 -0.0789 0.7009 0.082 Uiso 1 1 calc R . .
C29 C 0.6905(11) -0.1241(11) 0.6826(7) 0.059(5) Uani 1 1 d U . .
H29A H 0.7040 -0.1864 0.6864 0.070 Uiso 1 1 calc R . .
C30 C 0.7565(11) -0.0983(11) 0.6685(6) 0.055(5) Uani 1 1 d U . .
H30A H 0.8145 -0.1444 0.6623 0.066 Uiso 1 1 calc R . .
C31 C 0.9491(10) -0.0817(10) 0.6400(6) 0.039(4) Uani 1 1 d U . .
C32 C 0.9830(14) -0.1154(13) 0.6009(7) 0.086(7) Uani 1 1 d U . .
H32A H 0.9510 -0.0840 0.5735 0.103 Uiso 1 1 calc R . .
C33 C 1.0626(14) -0.1938(13) 0.6018(7) 0.089(7) Uani 1 1 d U . .
H33A H 1.0863 -0.2147 0.5746 0.107 Uiso 1 1 calc R . .
C34 C 1.1068(12) -0.2408(14) 0.6392(7) 0.072(6) Uani 1 1 d U . .
H34A H 1.1601 -0.2963 0.6386 0.086 Uiso 1 1 calc R . .
C35 C 1.0782(11) -0.2120(11) 0.6787(6) 0.056(5) Uani 1 1 d U . .
H35A H 1.1114 -0.2451 0.7056 0.067 Uiso 1 1 calc R . .
C36 C 0.9991(12) -0.1325(11) 0.6779(6) 0.055(5) Uani 1 1 d U . .
H36A H 0.9779 -0.1115 0.7052 0.067 Uiso 1 1 calc R . .
C37 C 0.4624(9) 0.3460(10) 0.7361(6) 0.037(4) Uani 1 1 d U . .
C38 C 0.4077(10) 0.3098(10) 0.7224(6) 0.044(4) Uani 1 1 d U . .
H38A H 0.4161 0.2513 0.7371 0.053 Uiso 1 1 calc R . .
C39 C 0.3446(11) 0.3520(11) 0.6900(6) 0.056(5) Uani 1 1 d U . .
H39A H 0.3178 0.3192 0.6792 0.067 Uiso 1 1 calc R . .
C40 C 0.3180(12) 0.4393(12) 0.6721(6) 0.068(5) Uani 1 1 d U . .
H40A H 0.2674 0.4702 0.6519 0.082 Uiso 1 1 calc R . .
C41 C 0.3651(10) 0.4840(11) 0.6835(6) 0.054(5) Uani 1 1 d U . .
H41A H 0.3493 0.5449 0.6700 0.065 Uiso 1 1 calc R . .
C42 C 0.4356(9) 0.4388(10) 0.7149(5) 0.036(4) Uani 1 1 d U . .
H42A H 0.4674 0.4701 0.7227 0.043 Uiso 1 1 calc R . .
C43 C 0.5140(10) 0.3615(10) 0.8260(6) 0.039(4) Uani 1 1 d U . .
C44 C 0.4210(10) 0.4253(11) 0.8291(6) 0.050(5) Uani 1 1 d U . .
H44A H 0.3773 0.4353 0.8073 0.060 Uiso 1 1 calc R . .
C45 C 0.3950(13) 0.4718(13) 0.8635(7) 0.073(6) Uani 1 1 d U . .
H45A H 0.3327 0.5149 0.8646 0.088 Uiso 1 1 calc R . .
C46 C 0.4529(15) 0.4601(13) 0.8961(7) 0.088(7) Uani 1 1 d U . .
H46A H 0.4329 0.4957 0.9190 0.106 Uiso 1 1 calc R . .
C47 C 0.5449(14) 0.3929(14) 0.8950(7) 0.079(6) Uani 1 1 d U . .
H47A H 0.5868 0.3789 0.9184 0.094 Uiso 1 1 calc R . .
C48 C 0.5718(11) 0.3491(11) 0.8598(6) 0.055(5) Uani 1 1 d U . .
H48A H 0.6345 0.3071 0.8585 0.066 Uiso 1 1 calc R . .
C49 C 0.5428(9) 0.1830(10) 0.8064(6) 0.040(4) Uani 1 1 d U . .
C50 C 0.4826(11) 0.1797(11) 0.8391(7) 0.069(5) Uani 1 1 d U . .
H50A H 0.4494 0.2332 0.8513 0.083 Uiso 1 1 calc R . .
C51 C 0.4640(10) 0.1073(12) 0.8565(6) 0.057(5) Uani 1 1 d U . .
H51A H 0.4210 0.1101 0.8796 0.069 Uiso 1 1 calc R . .
C52 C 0.5142(12) 0.0273(13) 0.8373(7) 0.079(6) Uani 1 1 d U . .
H52A H 0.5051 -0.0251 0.8485 0.094 Uiso 1 1 calc R . .
C53 C 0.5744(11) 0.0244(11) 0.8035(7) 0.064(5) Uani 1 1 d U . .
H53A H 0.6044 -0.0274 0.7897 0.077 Uiso 1 1 calc R . .
C54 C 0.5910(10) 0.1045(11) 0.7894(6) 0.056(5) Uani 1 1 d U . .
H54A H 0.6365 0.1022 0.7676 0.067 Uiso 1 1 calc R . .
C55 C 0.7096(9) 0.6168(9) 0.6500(5) 0.028(3) Uani 1 1 d U . .
C56 C 0.7562(11) 0.5734(11) 0.6161(6) 0.046(4) Uani 1 1 d U . .
H56A H 0.8062 0.5152 0.6234 0.055 Uiso 1 1 calc R . .
C57 C 0.7353(11) 0.6087(11) 0.5724(6) 0.043(4) Uani 1 1 d U . .
H57A H 0.7692 0.5745 0.5503 0.052 Uiso 1 1 calc R . .
C58 C 0.6643(12) 0.6947(12) 0.5600(7) 0.063(5) Uani 1 1 d U . .
H58A H 0.6495 0.7210 0.5296 0.075 Uiso 1 1 calc R . .
C59 C 0.6166(11) 0.7401(12) 0.5933(7) 0.061(5) Uani 1 1 d U . .
H59A H 0.5663 0.7982 0.5857 0.074 Uiso 1 1 calc R . .
C60 C 0.6391(10) 0.7045(10) 0.6371(6) 0.048(4) Uani 1 1 d U . .
H60A H 0.6067 0.7395 0.6592 0.057 Uiso 1 1 calc R . .
C61 C 0.8320(10) 0.6037(9) 0.7248(6) 0.035(4) Uani 1 1 d U . .
C62 C 0.8740(10) 0.6388(11) 0.6935(6) 0.046(4) Uani 1 1 d U . .
H62A H 0.8575 0.6474 0.6632 0.055 Uiso 1 1 calc R . .
C63 C 0.9403(12) 0.6633(12) 0.7030(7) 0.065(5) Uani 1 1 d U . .
H63A H 0.9691 0.6881 0.6800 0.078 Uiso 1 1 calc R . .
C64 C 0.9631(13) 0.6507(13) 0.7465(8) 0.076(6) Uani 1 1 d U . .
H64A H 1.0088 0.6667 0.7540 0.091 Uiso 1 1 calc R . .
C65 C 0.9217(13) 0.6157(12) 0.7791(8) 0.075(5) Uani 1 1 d U . .
H65A H 0.9388 0.6071 0.8092 0.091 Uiso 1 1 calc R . .
C66 C 0.8562(12) 0.5927(11) 0.7694(6) 0.056(5) Uani 1 1 d U . .
H66A H 0.8266 0.5692 0.7926 0.067 Uiso 1 1 calc R . .
C67 C 0.6409(10) 0.6130(10) 0.7465(6) 0.046(4) Uani 1 1 d U . .
C68 C 0.5826(9) 0.5727(10) 0.7566(6) 0.045(4) Uani 1 1 d U . .
H68A H 0.5966 0.5196 0.7449 0.054 Uiso 1 1 calc R . .
C69 C 0.5057(11) 0.6038(12) 0.7824(7) 0.068(5) Uani 1 1 d U . .
H69A H 0.4664 0.5748 0.7875 0.082 Uiso 1 1 calc R . .
C70 C 0.4877(11) 0.6806(12) 0.8010(7) 0.068(5) Uani 1 1 d U . .
H70A H 0.4383 0.7014 0.8210 0.082 Uiso 1 1 calc R . .
C71 C 0.5413(11) 0.7253(12) 0.7901(7) 0.065(5) Uani 1 1 d U . .
H71A H 0.5253 0.7806 0.8001 0.078 Uiso 1 1 calc R . .
C72 C 0.6166(11) 0.6909(11) 0.7653(6) 0.053(5) Uani 1 1 d U . .
H72A H 0.6553 0.7206 0.7603 0.063 Uiso 1 1 calc R . .
C73 C 1.0922(10) 0.2285(11) 0.5770(6) 0.046(4) Uani 1 1 d U . .
C74 C 1.1361(11) 0.2561(12) 0.5434(6) 0.057(5) Uani 1 1 d U . .
H74A H 1.1557 0.3000 0.5471 0.068 Uiso 1 1 calc R . .
C75 C 1.1550(12) 0.2244(13) 0.5031(7) 0.071(5) Uani 1 1 d U . .
H75A H 1.1866 0.2464 0.4803 0.085 Uiso 1 1 calc R . .
C76 C 1.1271(13) 0.1609(13) 0.4968(7) 0.080(6) Uani 1 1 d U . .
H76A H 1.1400 0.1373 0.4699 0.096 Uiso 1 1 calc R . .
C77 C 1.0797(13) 0.1325(13) 0.5307(8) 0.081(6) Uani 1 1 d U . .
H77A H 1.0573 0.0915 0.5254 0.097 Uiso 1 1 calc R . .
C78 C 1.0630(12) 0.1585(11) 0.5705(7) 0.067(5) Uani 1 1 d U . .
H78A H 1.0341 0.1337 0.5935 0.080 Uiso 1 1 calc R . .
C79 C 1.1767(10) 0.2160(10) 0.6650(6) 0.039(4) Uani 1 1 d U . .
C80 C 1.1824(11) 0.2246(9) 0.7093(6) 0.042(4) Uani 1 1 d U . .
H80A H 1.1263 0.2579 0.7232 0.050 Uiso 1 1 calc R . .
C81 C 1.2626(11) 0.1890(10) 0.7349(6) 0.051(4) Uani 1 1 d U . .
H81A H 1.2637 0.2063 0.7625 0.061 Uiso 1 1 calc R . .
C82 C 1.3402(11) 0.1268(12) 0.7172(6) 0.057(5) Uani 1 1 d U . .
H82A H 1.3938 0.0935 0.7354 0.068 Uiso 1 1 calc R . .
C83 C 1.3433(11) 0.1113(11) 0.6752(7) 0.054(5) Uani 1 1 d U . .
H83A H 1.3991 0.0708 0.6637 0.065 Uiso 1 1 calc R . .
C84 C 1.2646(10) 0.1547(11) 0.6491(6) 0.053(5) Uani 1 1 d U . .
H84A H 1.2681 0.1441 0.6195 0.064 Uiso 1 1 calc R . .
C85 C 1.0433(9) 0.3949(9) 0.6154(5) 0.031(4) Uani 1 1 d U . .
C86 C 0.9917(10) 0.4489(11) 0.5780(6) 0.049(4) Uani 1 1 d U . .
H86A H 0.9675 0.4231 0.5604 0.058 Uiso 1 1 calc R . .
C87 C 0.9736(11) 0.5383(11) 0.5650(7) 0.061(5) Uani 1 1 d U . .
H87A H 0.9404 0.5719 0.5382 0.073 Uiso 1 1 calc R . .
C88 C 1.0043(11) 0.5800(12) 0.5914(7) 0.066(5) Uani 1 1 d U . .
H88A H 0.9872 0.6431 0.5842 0.079 Uiso 1 1 calc R . .
C89 C 1.0578(12) 0.5297(11) 0.6267(6) 0.058(5) Uani 1 1 d U . .
H89A H 1.0816 0.5567 0.6438 0.069 Uiso 1 1 calc R . .
C90 C 1.0799(11) 0.4351(11) 0.6392(6) 0.053(4) Uani 1 1 d U . .
H90A H 1.1198 0.3997 0.6639 0.064 Uiso 1 1 calc R . .
C91 C 1.2356(10) -0.0492(10) 0.7998(6) 0.042(4) Uani 1 1 d U . .
C92 C 1.2224(12) 0.0365(11) 0.8093(7) 0.065(5) Uani 1 1 d U . .
H92A H 1.1807 0.0914 0.7919 0.078 Uiso 1 1 calc R . .
C93 C 1.2711(13) 0.0383(13) 0.8442(7) 0.074(6) Uani 1 1 d U . .
H93A H 1.2665 0.0949 0.8484 0.089 Uiso 1 1 calc R . .
C94 C 1.3247(12) -0.0371(13) 0.8724(7) 0.070(5) Uani 1 1 d U . .
H94A H 1.3515 -0.0324 0.8977 0.084 Uiso 1 1 calc R . .
C95 C 1.3400(12) -0.1174(13) 0.8647(7) 0.072(6) Uani 1 1 d U . .
H95A H 1.3808 -0.1709 0.8835 0.086 Uiso 1 1 calc R . .
C96 C 1.2953(11) -0.1233(11) 0.8287(6) 0.057(5) Uani 1 1 d U . .
H96A H 1.3070 -0.1818 0.8240 0.069 Uiso 1 1 calc R . .
C97 C 1.1714(10) -0.1687(10) 0.7684(6) 0.045(4) Uani 1 1 d U . .
C98 C 1.1052(12) -0.1828(12) 0.7918(6) 0.051(4) Uani 1 1 d U . .
H98A H 1.0559 -0.1322 0.8015 0.061 Uiso 1 1 calc R . .
C99 C 1.1030(13) -0.2668(12) 0.8033(6) 0.059(5) Uani 1 1 d U . .
H99A H 1.0524 -0.2725 0.8187 0.071 Uiso 1 1 calc R . .
C100 C 1.1784(13) -0.3422(12) 0.7912(6) 0.066(5) Uani 1 1 d U . .
H10B H 1.1797 -0.4005 0.7983 0.079 Uiso 1 1 calc R . .
C101 C 1.2483(13) -0.3317(12) 0.7696(7) 0.063(5) Uani 1 1 d U . .
H10C H 1.3017 -0.3836 0.7639 0.076 Uiso 1 1 calc R . .
C102 C 1.2446(10) -0.2468(11) 0.7553(6) 0.050(4) Uani 1 1 d U . .
H10D H 1.2914 -0.2404 0.7365 0.060 Uiso 1 1 calc R . .
C103 C 1.2440(10) -0.0627(10) 0.7008(6) 0.041(4) Uani 1 1 d U . .
C104 C 1.2027(12) -0.0468(11) 0.6597(7) 0.058(5) Uani 1 1 d U . .
H10E H 1.1385 -0.0288 0.6583 0.070 Uiso 1 1 calc R . .
C105 C 1.2530(13) -0.0567(12) 0.6204(7) 0.069(5) Uani 1 1 d U . .
H10F H 1.2226 -0.0412 0.5926 0.083 Uiso 1 1 calc R . .
C106 C 1.3474(12) -0.0891(11) 0.6223(7) 0.061(5) Uani 1 1 d U . .
H10G H 1.3831 -0.0996 0.5961 0.073 Uiso 1 1 calc R . .
C107 C 1.3874(12) -0.1053(11) 0.6615(7) 0.058(5) Uani 1 1 d U . .
H10H H 1.4520 -0.1259 0.6627 0.070 Uiso 1 1 calc R . .
C108 C 1.3388(10) -0.0935(10) 0.6998(6) 0.048(4) Uani 1 1 d U . .
H10I H 1.3709 -0.1067 0.7270 0.058 Uiso 1 1 calc R . .
C109 C 0.7983(10) -0.0876(10) 0.8510(6) 0.038(4) Uani 1 1 d U . .
C110 C 0.8095(11) -0.1169(11) 0.8106(6) 0.052(4) Uani 1 1 d U . .
H11B H 0.8392 -0.0933 0.7875 0.063 Uiso 1 1 calc R . .
C111 C 0.7809(12) -0.1774(11) 0.8018(7) 0.061(5) Uani 1 1 d U . .
H11C H 0.7866 -0.1916 0.7728 0.073 Uiso 1 1 calc R . .
C112 C 0.7435(12) -0.2175(12) 0.8356(7) 0.062(5) Uani 1 1 d U . .
H11D H 0.7236 -0.2602 0.8302 0.074 Uiso 1 1 calc R . .
C113 C 0.7353(11) -0.1959(11) 0.8766(7) 0.056(5) Uani 1 1 d U . .
H11E H 0.7112 -0.2247 0.9002 0.067 Uiso 1 1 calc R . .
C114 C 0.7618(11) -0.1324(11) 0.8841(6) 0.051(4) Uani 1 1 d U . .
H11F H 0.7550 -0.1182 0.9131 0.061 Uiso 1 1 calc R . .
C115 C 0.9664(10) -0.0822(10) 0.8830(5) 0.037(4) Uani 1 1 d U . .
C116 C 1.0042(11) -0.1766(10) 0.8971(6) 0.049(5) Uani 1 1 d U . .
H11G H 0.9654 -0.2054 0.8971 0.059 Uiso 1 1 calc R . .
C117 C 1.0906(11) -0.2277(12) 0.9105(6) 0.057(5) Uani 1 1 d U . .
H11H H 1.1122 -0.2909 0.9208 0.069 Uiso 1 1 calc R . .
C118 C 1.1507(11) -0.1854(12) 0.9090(6) 0.054(5) Uani 1 1 d U . .
H11I H 1.2140 -0.2209 0.9165 0.065 Uiso 1 1 calc R . .
C119 C 1.1164(11) -0.0947(12) 0.8968(6) 0.056(5) Uani 1 1 d U . .
H11J H 1.1555 -0.0661 0.8968 0.067 Uiso 1 1 calc R . .
C120 C 1.0264(11) -0.0434(11) 0.8845(5) 0.046(4) Uani 1 1 d U . .
H12B H 1.0039 0.0205 0.8767 0.055 Uiso 1 1 calc R . .
C121 C 0.7721(11) 0.0573(10) 0.9073(6) 0.042(4) Uani 1 1 d U . .
C122 C 0.6779(11) 0.0823(11) 0.9088(6) 0.053(4) Uani 1 1 d U . .
H12C H 0.6499 0.0662 0.8880 0.063 Uiso 1 1 calc R . .
C123 C 0.6257(12) 0.1308(13) 0.9409(7) 0.075(6) Uani 1 1 d U . .
H12D H 0.5627 0.1434 0.9444 0.090 Uiso 1 1 calc R . .
C124 C 0.6668(14) 0.1603(14) 0.9676(7) 0.087(7) Uani 1 1 d U . .
H12E H 0.6293 0.2019 0.9862 0.105 Uiso 1 1 calc R . .
C125 C 0.7562(14) 0.1330(14) 0.9683(7) 0.090(7) Uani 1 1 d U . .
H12F H 0.7838 0.1470 0.9902 0.108 Uiso 1 1 calc R . .
C126 C 0.8081(12) 0.0847(11) 0.9374(6) 0.055(5) Uani 1 1 d U . .
H12G H 0.8720 0.0691 0.9365 0.066 Uiso 1 1 calc R . .
C127 C 0.9781(14) 0.2284(12) 0.9006(6) 0.059(5) Uani 1 1 d U . .
C128 C 1.0577(16) 0.1463(15) 0.9083(7) 0.092(6) Uani 1 1 d U . .
H12H H 1.0987 0.1287 0.8843 0.111 Uiso 1 1 calc R . .
C129 C 1.0798(17) 0.0882(14) 0.9504(8) 0.094(6) Uani 1 1 d U . .
H12I H 1.1327 0.0315 0.9549 0.112 Uiso 1 1 calc R . .
C130 C 1.019(2) 0.1191(16) 0.9849(8) 0.112(8) Uani 1 1 d U . .
H13A H 1.0304 0.0828 1.0138 0.135 Uiso 1 1 calc R . .
C131 C 0.950(2) 0.1950(17) 0.9780(8) 0.122(8) Uani 1 1 d U . .
H13B H 0.9131 0.2156 1.0028 0.147 Uiso 1 1 calc R . .
C132 C 0.9235(16) 0.2498(14) 0.9371(7) 0.082(6) Uani 1 1 d U . .
H13C H 0.8670 0.3032 0.9341 0.099 Uiso 1 1 calc R . .
C133 C 0.8538(10) 0.4130(10) 0.8575(5) 0.036(4) Uani 1 1 d U . .
C134 C 0.7625(11) 0.4373(11) 0.8514(6) 0.049(4) Uani 1 1 d U . .
H13D H 0.7453 0.4005 0.8378 0.059 Uiso 1 1 calc R . .
C135 C 0.6936(12) 0.5162(12) 0.8649(6) 0.060(5) Uani 1 1 d U . .
H13E H 0.6310 0.5326 0.8592 0.073 Uiso 1 1 calc R . .
C136 C 0.7140(12) 0.5675(12) 0.8853(6) 0.056(5) Uani 1 1 d U . .
H13F H 0.6663 0.6186 0.8953 0.067 Uiso 1 1 calc R . .
C137 C 0.8078(12) 0.5464(11) 0.8925(6) 0.056(5) Uani 1 1 d U . .
H13G H 0.8237 0.5848 0.9056 0.068 Uiso 1 1 calc R . .
C138 C 0.8735(12) 0.4696(11) 0.8799(5) 0.045(4) Uani 1 1 d U . .
H13H H 0.9359 0.4528 0.8865 0.054 Uiso 1 1 calc R . .
C139 C 1.0515(10) 0.3297(10) 0.8277(6) 0.038(4) Uani 1 1 d U . .
C140 C 1.0519(11) 0.3791(11) 0.7865(6) 0.051(4) Uani 1 1 d U . .
H14B H 1.0028 0.3973 0.7662 0.061 Uiso 1 1 calc R . .
C141 C 1.1222(12) 0.4026(13) 0.7744(7) 0.066(5) Uani 1 1 d U . .
H14C H 1.1185 0.4394 0.7461 0.079 Uiso 1 1 calc R . .
C142 C 1.1993(13) 0.3750(14) 0.8014(7) 0.076(6) Uani 1 1 d U . .
H14D H 1.2484 0.3903 0.7922 0.091 Uiso 1 1 calc R . .
C143 C 1.1986(12) 0.3244(13) 0.8423(8) 0.077(6) Uani 1 1 d U . .
H14E H 1.2490 0.3035 0.8621 0.092 Uiso 1 1 calc R . .
C144 C 1.1287(11) 0.3035(12) 0.8549(7) 0.061(5) Uani 1 1 d U . .
H14F H 1.1314 0.2692 0.8838 0.073 Uiso 1 1 calc R . .
C145 C 1.0099(15) -0.3919(13) 0.9651(9) 0.081(6) Uani 1 1 d U . .
C146 C 1.0013(15) -0.4043(15) 0.9217(9) 0.093(7) Uani 1 1 d U . .
H14G H 0.9423 -0.3784 0.9081 0.111 Uiso 1 1 calc R . .
C147 C 1.0806(19) -0.4554(15) 0.8985(9) 0.107(8) Uani 1 1 d U . .
H14H H 1.0785 -0.4564 0.8676 0.128 Uiso 1 1 calc R . .
C148 C 1.1567(18) -0.5012(16) 0.9220(10) 0.114(9) Uani 1 1 d U . .
H14I H 1.2095 -0.5421 0.9087 0.137 Uiso 1 1 calc R . .
C149 C 1.1631(18) -0.4924(15) 0.9650(10) 0.126(10) Uani 1 1 d U . .
H14J H 1.2198 -0.5287 0.9805 0.152 Uiso 1 1 calc R . .
C150 C 1.093(2) -0.4349(15) 0.9863(9) 0.132(10) Uani 1 1 d U . .
H15B H 1.1009 -0.4248 1.0149 0.158 Uiso 1 1 calc R . .
C151 C 0.9264(18) -0.3320(17) 0.9879(10) 0.164(11) Uani 1 1 d U . .
H15C H 0.8815 -0.3569 0.9914 0.245 Uiso 1 1 calc R . .
H15D H 0.8991 -0.2711 0.9699 0.245 Uiso 1 1 calc R . .
H15E H 0.9440 -0.3289 1.0172 0.245 Uiso 1 1 calc R . .
C152 C 0.340(3) 0.162(2) 0.9869(14) 0.183(13) Uani 1 1 d U . .
C153 C 0.330(2) 0.2359(19) 0.9753(12) 0.165(11) Uani 1 1 d U . .
H15F H 0.2819 0.2740 0.9542 0.198 Uiso 1 1 calc R . .
C154 C 0.3858(18) 0.2761(18) 0.9906(14) 0.198(17) Uani 1 1 d U . .
H15G H 0.3840 0.3335 0.9785 0.238 Uiso 1 1 calc R . .
C155 C 0.442(2) 0.213(2) 1.0265(13) 0.182(14) Uani 1 1 d U . .
H15H H 0.4765 0.2268 1.0450 0.219 Uiso 1 1 calc R . .
C156 C 0.442(2) 0.136(2) 1.0315(13) 0.195(13) Uani 1 1 d U . .
H15I H 0.4931 0.0927 1.0498 0.234 Uiso 1 1 calc R . .
C157 C 0.393(2) 0.094(2) 1.0195(11) 0.177(13) Uani 1 1 d DU . .
H15J H 0.3960 0.0357 1.0304 0.213 Uiso 1 1 calc R . .
C158 C 0.288(2) 0.118(2) 0.9760(10) 0.218(16) Uani 1 1 d DU . .
H15L H 0.2778 0.1304 0.9437 0.327 Uiso 1 1 calc R . .
H15M H 0.2279 0.1405 0.9909 0.327 Uiso 1 1 calc R . .
H15N H 0.3214 0.0524 0.9862 0.327 Uiso 1 1 calc R . .
C159 C 1.429(2) 0.0396(16) 0.5262(13) 0.134(12) Uani 1 1 d U . .
H159 H 1.3779 0.0699 0.5438 0.160 Uiso 1 1 calc R . .
C160 C 1.514(2) -0.0022(17) 0.5420(12) 0.145(12) Uani 1 1 d DU . .
C161 C 1.580(2) -0.0358(17) 0.5176(15) 0.153(12) Uani 1 1 d U . .
H161 H 1.6399 -0.0607 0.5297 0.183 Uiso 1 1 calc R . .
C162 C 1.552(4) -0.015(4) 0.5882(15) 0.21(3) Uani 0.50 1 d PDU A -1
H16B H 1.6076 -0.0728 0.5939 0.310 Uiso 0.50 1 calc PR A -1
H16C H 1.5058 -0.0161 0.6105 0.310 Uiso 0.50 1 calc PR A -1
H16D H 1.5671 0.0345 0.5900 0.310 Uiso 0.50 1 calc PR A -1
C163 C 0.609(3) 0.466(3) 0.9881(19) 0.131(13) Uani 0.50 1 d PDU B -1
C164 C 0.534(2) 0.547(2) 0.9766(10) 0.125(9) Uani 1 1 d DU B -1
C165 C 0.449(3) 0.618(3) 0.969(2) 0.129(18) Uani 0.50 1 d PDU B -1
C166 C 0.617(5) 0.380(3) 1.0189(17) 0.127(14) Uani 0.50 1 d PDU B -1
C167 C 0.551(4) 0.471(4) 0.995(2) 0.124(12) Uani 0.50 1 d PU B -1
C168 C 0.654(4) 0.410(5) 1.001(2) 0.127(14) Uani 0.50 1 d PU B -1

loop_
_atom_site_aniso_label
_atom_site_aniso_U_11
_atom_site_aniso_U_22
_atom_site_aniso_U_33
_atom_site_aniso_U_23
_atom_site_aniso_U_13
_atom_site_aniso_U_12
In1 0.0370(7) 0.0380(7) 0.0390(10) -0.0022(6) -0.0104(6) -0.0141(6)
In2 0.0381(7) 0.0299(7) 0.0428(10) -0.0077(6) -0.0049(6) -0.0147(6)
In3 0.0273(7) 0.0323(7) 0.0478(10) -0.0068(6) 0.0014(6) -0.0110(6)
In4 0.0354(7) 0.0264(7) 0.0488(10) -0.0063(6) -0.0048(6) -0.0104(6)
In5 0.0312(7) 0.0333(7) 0.0401(10) -0.0024(6) 0.0020(6) -0.0144(6)
In6 0.0275(7) 0.0326(7) 0.0488(10) -0.0039(6) -0.0007(6) -0.0056(6)
In7 0.0365(7) 0.0350(7) 0.0427(10) 0.0010(6) 0.0008(6) -0.0135(6)
In8 0.0414(8) 0.0333(7) 0.0394(10) -0.0069(7) -0.0079(6) -0.0149(6)
Si1 0.034(3) 0.039(3) 0.035(4) -0.003(2) -0.004(2) -0.015(2)
Si2 0.041(3) 0.037(3) 0.043(4) -0.003(2) -0.009(2) -0.019(2)
Si3 0.027(3) 0.028(3) 0.058(4) -0.008(2) 0.000(2) -0.010(2)
Si4 0.040(3) 0.035(3) 0.045(4) -0.011(2) -0.001(2) -0.018(2)
Si5 0.033(3) 0.028(3) 0.053(4) -0.011(2) 0.000(2) -0.006(2)
Si6 0.031(3) 0.039(3) 0.042(4) -0.002(2) 0.002(2) -0.010(2)
Si7 0.038(3) 0.036(3) 0.040(4) -0.001(2) 0.002(2) -0.014(2)
Si8 0.050(3) 0.039(3) 0.040(4) -0.012(3) -0.002(3) -0.018(2)
C1 0.040(8) 0.052(10) 0.035(12) -0.010(7) 0.002(7) -0.016(7)
C2 0.039(9) 0.049(9) 0.060(13) -0.016(9) 0.009(7) -0.017(7)
C3 0.038(8) 0.048(10) 0.068(14) -0.007(8) -0.009(8) -0.010(6)
C4 0.049(9) 0.045(10) 0.054(13) -0.008(8) 0.011(8) -0.009(7)
C5 0.068(11) 0.035(9) 0.079(14) -0.018(9) -0.011(9) -0.018(7)
C6 0.043(9) 0.045(10) 0.082(14) -0.021(9) 0.009(8) -0.025(6)
C7 0.040(7) 0.039(9) 0.027(10) 0.005(6) -0.009(7) -0.011(7)
C8 0.044(9) 0.046(10) 0.038(12) 0.007(7) -0.006(7) -0.014(7)
C9 0.048(8) 0.084(12) 0.038(12) 0.019(9) -0.011(8) -0.029(8)
C10 0.060(9) 0.073(13) 0.043(12) 0.012(8) 0.013(9) -0.021(9)
C11 0.050(9) 0.065(12) 0.053(13) 0.005(8) 0.012(8) -0.011(8)
C12 0.049(8) 0.056(11) 0.033(12) 0.015(8) 0.006(8) 0.004(7)
C13 0.030(8) 0.013(8) 0.055(11) -0.001(7) -0.024(7) 0.000(6)
C14 0.031(9) 0.048(11) 0.062(10) -0.007(9) -0.024(8) -0.004(7)
C15 0.026(9) 0.049(11) 0.081(12) -0.021(9) -0.033(8) 0.009(7)
C16 0.073(12) 0.031(10) 0.116(15) -0.007(11) -0.033(11) -0.026(8)
C17 0.063(11) 0.048(11) 0.092(13) 0.014(10) -0.023(10) -0.031(8)
C18 0.063(11) 0.021(9) 0.061(11) 0.005(8) -0.019(8) -0.008(7)
C19 0.064(11) 0.028(9) 0.038(10) -0.013(7) 0.000(8) -0.020(7)
C20 0.090(13) 0.069(12) 0.043(10) -0.007(10) 0.003(10) -0.043(9)
C21 0.143(16) 0.086(13) 0.043(10) -0.006(10) 0.004(11) -0.074(11)
C22 0.122(15) 0.032(11) 0.062(12) 0.000(9) -0.029(10) -0.022(9)
C23 0.101(13) 0.048(11) 0.062(11) -0.016(10) -0.029(11) -0.027(9)
C24 0.084(12) 0.029(9) 0.057(10) -0.017(8) -0.019(9) -0.013(8)
C25 0.029(7) 0.038(8) 0.069(12) -0.023(8) -0.006(7) -0.023(6)
C26 0.047(9) 0.038(8) 0.104(15) -0.036(10) 0.006(10) -0.016(6)
C27 0.034(9) 0.066(9) 0.114(16) -0.047(12) 0.019(10) -0.011(8)
C28 0.041(8) 0.083(11) 0.097(15) -0.026(12) 0.010(10) -0.039(8)
C29 0.055(9) 0.033(8) 0.100(15) -0.017(9) -0.005(10) -0.028(6)
C30 0.040(8) 0.037(7) 0.096(15) -0.022(10) 0.004(9) -0.021(7)
C31 0.049(9) 0.037(9) 0.039(10) -0.018(7) 0.001(7) -0.021(7)
C32 0.101(14) 0.068(12) 0.034(10) -0.006(10) 0.006(10) 0.009(9)
C33 0.085(14) 0.082(14) 0.045(11) -0.010(10) 0.019(10) 0.010(9)
C34 0.042(10) 0.087(13) 0.066(13) -0.018(10) -0.003(9) -0.007(9)
C35 0.056(10) 0.054(10) 0.061(11) -0.013(9) -0.017(9) -0.022(7)
C36 0.068(11) 0.053(10) 0.043(10) -0.009(8) -0.010(8) -0.023(7)
C37 0.013(7) 0.044(7) 0.059(11) -0.003(7) 0.000(6) -0.020(6)
C38 0.033(9) 0.025(8) 0.079(13) -0.003(8) -0.003(7) -0.018(7)
C39 0.059(11) 0.048(9) 0.073(14) -0.015(9) -0.019(8) -0.029(9)
C40 0.059(11) 0.070(10) 0.069(14) 0.018(9) -0.030(9) -0.028(9)
C41 0.039(10) 0.042(9) 0.076(14) 0.008(8) -0.001(8) -0.019(7)
C42 0.021(8) 0.031(7) 0.058(12) -0.016(7) 0.015(6) -0.013(7)
C43 0.039(8) 0.048(10) 0.031(10) 0.005(8) 0.012(7) -0.027(7)
C44 0.034(7) 0.063(12) 0.050(12) -0.006(9) -0.001(8) -0.020(7)
C45 0.073(11) 0.070(13) 0.050(14) -0.011(10) 0.013(8) -0.009(9)
C46 0.098(13) 0.079(14) 0.079(15) -0.048(12) 0.005(10) -0.019(10)
C47 0.082(11) 0.083(14) 0.077(14) -0.030(11) -0.003(10) -0.034(9)
C48 0.033(8) 0.057(11) 0.079(14) -0.023(9) -0.007(7) -0.019(8)
C49 0.008(7) 0.051(8) 0.055(10) -0.001(7) -0.002(6) -0.012(6)
C50 0.037(10) 0.041(8) 0.083(14) 0.023(9) 0.026(8) 0.006(8)
C51 0.033(10) 0.060(10) 0.081(14) -0.005(9) 0.012(8) -0.028(8)
C52 0.058(12) 0.064(10) 0.102(17) -0.006(10) 0.012(9) -0.022(9)
C53 0.044(11) 0.035(8) 0.088(15) -0.003(9) 0.001(8) 0.001(8)
C54 0.031(9) 0.042(9) 0.075(13) -0.006(8) 0.002(8) -0.001(7)
C55 0.033(8) 0.020(7) 0.037(9) 0.006(6) 0.004(6) -0.021(6)
C56 0.054(10) 0.055(10) 0.029(9) 0.002(7) -0.005(7) -0.028(7)
C57 0.056(10) 0.053(9) 0.033(8) -0.001(8) -0.019(8) -0.035(7)
C58 0.065(12) 0.064(11) 0.059(11) 0.009(8) -0.022(9) -0.033(8)
C59 0.043(10) 0.048(10) 0.066(11) 0.025(8) -0.014(9) -0.008(8)
C60 0.041(9) 0.031(8) 0.061(10) 0.007(8) -0.024(8) -0.010(6)
C61 0.036(8) 0.006(7) 0.054(10) 0.007(7) -0.009(7) -0.005(6)
C62 0.044(10) 0.056(11) 0.049(10) -0.018(8) 0.011(8) -0.030(8)
C63 0.061(11) 0.070(12) 0.094(12) -0.042(11) 0.015(10) -0.046(9)
C64 0.063(12) 0.085(13) 0.110(15) -0.036(13) -0.009(11) -0.050(9)
C65 0.078(13) 0.070(13) 0.087(13) -0.022(11) -0.017(10) -0.034(9)
C66 0.058(11) 0.055(11) 0.053(9) 0.007(9) -0.006(9) -0.028(8)
C67 0.025(8) 0.031(9) 0.084(13) -0.026(8) -0.003(7) -0.008(7)
C68 0.011(7) 0.032(8) 0.092(12) -0.033(8) -0.002(7) 0.000(6)
C69 0.027(9) 0.061(11) 0.103(16) -0.019(10) 0.010(8) -0.006(8)
C70 0.018(8) 0.069(11) 0.096(14) -0.034(9) 0.017(8) 0.004(7)
C71 0.036(10) 0.049(10) 0.089(15) -0.021(9) 0.009(8) 0.003(7)
C72 0.039(9) 0.049(10) 0.080(14) -0.043(9) 0.011(8) -0.018(8)
C73 0.035(10) 0.042(10) 0.040(11) -0.005(8) 0.008(7) -0.001(7)
C74 0.050(11) 0.059(11) 0.056(13) -0.019(9) 0.018(9) -0.019(8)
C75 0.075(12) 0.069(13) 0.053(12) -0.018(10) 0.032(10) -0.021(9)
C76 0.084(14) 0.062(13) 0.074(13) -0.036(11) 0.015(10) -0.006(9)
C77 0.091(14) 0.068(13) 0.087(15) -0.032(11) 0.012(11) -0.033(10)
C78 0.070(12) 0.032(10) 0.083(13) -0.023(9) 0.015(10) -0.007(8)
C79 0.049(8) 0.030(9) 0.052(10) -0.019(8) 0.014(7) -0.028(6)
C80 0.045(8) 0.018(8) 0.052(10) -0.011(8) 0.006(7) -0.003(7)
C81 0.047(9) 0.030(9) 0.072(12) -0.008(8) -0.010(7) -0.014(7)
C82 0.032(8) 0.065(11) 0.066(11) 0.004(9) -0.015(8) -0.019(7)
C83 0.033(8) 0.061(11) 0.076(12) -0.016(10) 0.002(7) -0.027(7)
C84 0.044(9) 0.066(11) 0.038(10) -0.014(9) 0.007(6) -0.013(8)
C85 0.021(8) 0.027(8) 0.045(11) -0.004(6) 0.015(6) -0.015(6)
C86 0.030(9) 0.055(9) 0.061(12) 0.006(8) 0.000(7) -0.025(8)
C87 0.049(10) 0.047(9) 0.067(13) 0.015(8) 0.007(9) -0.014(8)
C88 0.053(12) 0.041(9) 0.079(15) -0.009(8) 0.014(9) -0.001(8)
C89 0.070(12) 0.036(8) 0.066(13) -0.022(8) 0.019(8) -0.021(9)
C90 0.067(11) 0.039(8) 0.050(12) -0.014(8) 0.000(8) -0.018(8)
C91 0.032(9) 0.037(8) 0.044(11) -0.006(7) -0.003(7) -0.005(7)
C92 0.066(11) 0.040(7) 0.094(15) 0.006(9) -0.029(9) -0.031(9)
C93 0.090(14) 0.058(9) 0.093(16) -0.005(9) -0.022(10) -0.049(10)
C94 0.070(12) 0.085(11) 0.074(14) -0.006(9) -0.024(9) -0.049(10)
C95 0.053(11) 0.057(9) 0.073(14) -0.010(10) -0.028(9) 0.008(9)
C96 0.052(11) 0.037(8) 0.070(14) -0.011(8) -0.017(8) -0.005(8)
C97 0.017(8) 0.045(8) 0.046(12) 0.012(8) -0.014(7) 0.004(6)
C98 0.066(10) 0.064(9) 0.031(12) -0.015(9) 0.009(8) -0.033(8)
C99 0.081(11) 0.076(10) 0.037(12) -0.014(9) -0.004(9) -0.048(8)
C100 0.078(12) 0.055(9) 0.069(15) 0.012(9) -0.017(9) -0.039(8)
C101 0.054(10) 0.043(7) 0.086(15) -0.004(9) -0.015(9) -0.016(8)
C102 0.031(8) 0.049(8) 0.069(13) -0.006(9) -0.010(8) -0.018(7)
C103 0.020(7) 0.036(9) 0.059(10) -0.019(9) 0.003(7) -0.001(7)
C104 0.040(9) 0.061(11) 0.068(12) -0.015(11) 0.005(6) -0.016(9)
C105 0.068(9) 0.075(12) 0.059(11) -0.025(11) 0.006(8) -0.023(11)
C106 0.062(9) 0.051(11) 0.068(11) -0.017(11) 0.030(9) -0.026(9)
C107 0.038(9) 0.046(10) 0.089(13) -0.041(11) 0.025(7) -0.010(8)
C108 0.032(7) 0.037(9) 0.067(11) -0.023(9) 0.002(7) -0.003(8)
C109 0.048(10) 0.030(9) 0.030(10) 0.009(7) -0.018(8) -0.015(7)
C110 0.058(11) 0.046(10) 0.058(10) -0.018(8) -0.002(9) -0.023(8)
C111 0.080(12) 0.047(11) 0.066(12) -0.016(9) -0.007(9) -0.034(8)
C112 0.066(12) 0.043(11) 0.085(13) -0.018(9) -0.001(10) -0.030(8)
C113 0.065(11) 0.036(10) 0.075(12) -0.010(9) -0.003(10) -0.028(8)
C114 0.055(10) 0.053(11) 0.053(11) -0.003(8) -0.010(8) -0.032(8)
C115 0.044(8) 0.042(7) 0.020(10) 0.003(8) -0.002(7) -0.019(6)
C116 0.047(8) 0.039(8) 0.058(13) 0.003(9) -0.010(9) -0.019(7)
C117 0.046(9) 0.048(9) 0.068(13) -0.005(9) -0.014(9) -0.011(6)
C118 0.038(9) 0.063(8) 0.048(12) 0.004(10) -0.014(9) -0.014(7)
C119 0.041(8) 0.056(8) 0.060(13) 0.007(10) -0.007(9) -0.018(8)
C120 0.053(9) 0.043(8) 0.046(12) -0.010(8) -0.015(9) -0.021(6)
C121 0.045(8) 0.032(9) 0.031(11) -0.003(7) 0.000(7) -0.001(8)
C122 0.058(8) 0.044(11) 0.059(13) -0.013(8) 0.006(8) -0.023(9)
C123 0.045(9) 0.105(15) 0.057(15) -0.026(10) 0.012(8) -0.015(10)
C124 0.063(9) 0.102(15) 0.077(15) -0.055(11) 0.010(10) -0.005(11)
C125 0.073(10) 0.118(16) 0.077(15) -0.062(11) -0.002(11) -0.021(12)
C126 0.043(9) 0.057(11) 0.054(13) -0.015(9) -0.001(8) -0.010(8)
C127 0.119(14) 0.053(10) 0.043(11) -0.013(8) -0.003(9) -0.069(9)
C128 0.143(15) 0.086(13) 0.048(12) -0.006(10) -0.026(11) -0.049(10)
C129 0.164(17) 0.066(12) 0.074(15) 0.012(9) -0.035(11) -0.075(11)
C130 0.22(2) 0.087(14) 0.044(12) 0.006(11) -0.037(11) -0.078(13)
C131 0.22(2) 0.095(16) 0.041(11) 0.008(10) -0.010(13) -0.070(13)
C132 0.140(15) 0.085(13) 0.036(12) 0.006(9) 0.002(10) -0.070(11)
C133 0.048(7) 0.053(9) 0.026(11) -0.014(7) 0.013(8) -0.039(7)
C134 0.056(8) 0.065(10) 0.040(12) -0.010(8) -0.002(9) -0.038(8)
C135 0.043(8) 0.067(12) 0.071(14) -0.008(9) -0.009(9) -0.024(7)
C136 0.059(8) 0.056(11) 0.049(13) -0.010(8) 0.002(9) -0.020(8)
C137 0.067(9) 0.050(10) 0.072(14) -0.025(9) 0.008(10) -0.039(8)
C138 0.061(9) 0.056(10) 0.034(11) -0.022(8) 0.005(8) -0.035(7)
C139 0.052(8) 0.030(8) 0.039(9) -0.028(6) -0.001(6) -0.016(7)
C140 0.060(10) 0.048(10) 0.060(10) -0.019(8) 0.010(8) -0.033(8)
C141 0.074(12) 0.083(13) 0.073(12) -0.031(9) 0.012(8) -0.058(10)
C142 0.060(10) 0.102(15) 0.083(14) -0.048(11) 0.021(9) -0.041(11)
C143 0.034(9) 0.091(14) 0.097(13) -0.033(10) 0.009(9) -0.015(9)
C144 0.052(10) 0.072(12) 0.066(11) -0.033(9) 0.002(7) -0.027(9)
C145 0.100(12) 0.047(13) 0.119(17) -0.011(12) 0.006(10) -0.056(10)
C146 0.082(12) 0.101(18) 0.135(18) -0.016(14) -0.018(12) -0.074(12)
C147 0.141(19) 0.074(18) 0.104(18) 0.000(13) -0.006(12) -0.052(15)
C148 0.110(15) 0.080(18) 0.14(2) -0.007(17) 0.011(14) -0.034(13)
C149 0.133(16) 0.053(16) 0.14(2) 0.027(15) -0.045(16) -0.001(13)
C150 0.178(19) 0.056(16) 0.110(19) 0.001(14) -0.061(16) -0.003(15)
C151 0.166(19) 0.10(2) 0.21(3) -0.03(2) 0.09(2) -0.061(16)
C152 0.18(3) 0.14(2) 0.25(4) -0.01(2) 0.105(19) -0.11(2)
C153 0.17(3) 0.078(17) 0.23(4) -0.044(17) 0.06(2) -0.047(17)
C154 0.08(2) 0.066(17) 0.41(5) -0.06(2) 0.03(2) 0.006(14)
C155 0.14(3) 0.12(2) 0.27(4) -0.09(3) 0.08(2) -0.04(2)
C156 0.14(3) 0.12(2) 0.29(4) -0.02(2) 0.095(19) -0.05(2)
C157 0.25(4) 0.10(2) 0.18(3) -0.037(16) 0.13(2) -0.09(2)
C158 0.36(4) 0.26(4) 0.16(3) -0.15(3) 0.16(3) -0.23(3)
C159 0.090(12) 0.073(19) 0.24(3) -0.05(2) 0.099(19) -0.045(14)
C160 0.120(16) 0.046(16) 0.27(3) -0.01(2) 0.057(18) -0.053(15)
C161 0.069(12) 0.071(18) 0.29(4) 0.00(2) 0.032(18) -0.022(13)
C162 0.19(5) 0.09(4) 0.33(5) -0.09(6) 0.01(3) -0.03(4)
C163 0.16(2) 0.14(2) 0.11(2) -0.07(2) -0.01(2) -0.057(16)
C164 0.15(2) 0.14(2) 0.10(2) -0.065(17) -0.019(16) -0.063(15)
C165 0.15(3) 0.15(3) 0.10(4) -0.02(3) -0.02(3) -0.07(2)
C166 0.14(3) 0.14(2) 0.12(3) -0.070(19) -0.02(2) -0.056(19)
C167 0.16(2) 0.13(2) 0.11(2) -0.074(19) -0.03(2) -0.059(17)
C168 0.15(2) 0.13(2) 0.12(3) -0.08(2) -0.02(2) -0.059(17)

loop_
_atom_type_symbol
_atom_type_description
_atom_type_scat_dispersion_real
_atom_type_scat_dispersion_imag
_atom_type_scat_source
C C 0.0033 0.0016 'International Tables Vol C Tables 4.2.6.8 and 6.1.1.4'
H H 0.0000 0.0000 'International Tables Vol C Tables 4.2.6.8 and 6.1.1.4'
Si Si 0.0817 0.0704 'International Tables Vol C Tables 4.2.6.8 and 6.1.1.4'
In In -0.7276 1.3100 'International Tables Vol C Tables 4.2.6.8 and 6.1.1.4'

loop_
_geom_angle_atom_site_label_1
_geom_angle_atom_site_label_2
_geom_angle_atom_site_label_3
_geom_angle
_geom_angle_site_symmetry_1
_geom_angle_site_symmetry_3
_geom_angle_publ_flag
Si1 In1 In3 133.10(12) . . ?
Si1 In1 In2 133.97(11) . . ?
In3 In1 In2 68.61(5) . . ?
Si1 In1 In4 126.20(11) . . ?
In3 In1 In4 61.89(4) . . ?
In2 In1 In4 99.67(5) . . ?
Si1 In1 In5 135.99(12) . . ?
In3 In1 In5 89.53(5) . . ?
In2 In1 In5 63.26(4) . . ?
In4 In1 In5 57.79(4) . . ?
Si2 In2 In6 123.96(11) . . ?
Si2 In2 In1 109.62(11) . . ?
In6 In2 In1 114.34(5) . . ?
Si2 In2 In7 132.00(13) . . ?
In6 In2 In7 60.78(5) . . ?
In1 In2 In7 108.42(5) . . ?
Si2 In2 In5 127.77(13) . . ?
In6 In2 In5 58.70(4) . . ?
In1 In2 In5 59.30(4) . . ?
In7 In2 In5 96.68(5) . . ?
Si2 In2 In3 138.47(11) . . ?
In6 In2 In3 95.95(5) . . ?
In1 In2 In3 54.58(4) . . ?
In7 In2 In3 55.44(4) . . ?
In5 In2 In3 80.53(4) . . ?
Si3 In3 In1 121.02(12) . . ?
Si3 In3 In7 107.63(11) . . ?
In1 In3 In7 112.13(5) . . ?
Si3 In3 In4 138.17(11) . . ?
In1 In3 In4 61.10(4) . . ?
In7 In3 In4 108.71(5) . . ?
Si3 In3 In8 141.62(12) . . ?
In1 In3 In8 97.09(5) . . ?
In7 In3 In8 55.96(4) . . ?
In4 In3 In8 55.43(4) . . ?
Si3 In3 In2 125.15(11) . . ?
In1 In3 In2 56.81(4) . . ?
In7 In3 In2 57.04(4) . . ?
In4 In3 In2 92.21(5) . . ?
In8 In3 In2 78.01(4) . . ?
Si4 In4 In5 135.83(13) . . ?
Si4 In4 In8 136.47(12) . . ?
In5 In4 In8 68.81(5) . . ?
Si4 In4 In1 120.99(12) . . ?
In5 In4 In1 61.30(4) . . ?
In8 In4 In1 102.15(5) . . ?
Si4 In4 In3 131.67(12) . . ?
In5 In4 In3 88.74(5) . . ?
In8 In4 In3 66.79(4) . . ?
In1 In4 In3 57.00(4) . . ?
Si5 In5 In4 122.52(11) . . ?
Si5 In5 In6 108.25(11) . . ?
In4 In5 In6 110.40(6) . . ?
Si5 In5 In1 134.78(12) . . ?
In4 In5 In1 60.91(4) . . ?
In6 In5 In1 111.35(5) . . ?
Si5 In5 In2 139.07(11) . . ?
In4 In5 In2 97.81(5) . . ?
In6 In5 In2 57.37(4) . . ?
In1 In5 In2 57.44(4) . . ?
Si5 In5 In8 126.57(12) . . ?
In4 In5 In8 56.13(4) . . ?
In6 In5 In8 55.95(4) . . ?
In1 In5 In8 94.01(5) . . ?
In2 In5 In8 79.95(5) . . ?
Si6 In6 In2 134.59(12) . . ?
Si6 In6 In8 134.50(13) . . ?
In2 In6 In8 89.12(5) . . ?
Si6 In6 In5 135.21(12) . . ?
In2 In6 In5 63.93(4) . . ?
In8 In6 In5 67.66(5) . . ?
Si6 In6 In7 124.93(12) . . ?
In2 In6 In7 60.44(4) . . ?
In8 In6 In7 59.00(4) . . ?
In5 In6 In7 99.83(5) . . ?
Si7 In7 In3 131.01(11) . . ?
Si7 In7 In8 127.06(12) . . ?
In3 In7 In8 68.19(4) . . ?
Si7 In7 In2 142.58(12) . . ?
In3 In7 In2 67.51(5) . . ?
In8 In7 In2 88.70(5) . . ?
Si7 In7 In6 125.60(11) . . ?
In3 In7 In6 102.72(5) . . ?
In8 In7 In6 59.94(4) . . ?
In2 In7 In6 58.78(4) . . ?
Si8 In8 In7 131.27(13) . . ?
Si8 In8 In4 104.06(12) . . ?
In7 In8 In4 110.85(5) . . ?
Si8 In8 In6 134.44(11) . . ?
In7 In8 In6 61.06(4) . . ?
In4 In8 In6 109.80(6) . . ?
Si8 In8 In3 128.73(12) . . ?
In7 In8 In3 55.85(4) . . ?
In4 In8 In3 57.78(4) . . ?
In6 In8 In3 95.42(5) . . ?
Si8 In8 In5 134.33(13) . . ?
In7 In8 In5 93.97(5) . . ?
In4 In8 In5 55.06(4) . . ?
In6 In8 In5 56.39(4) . . ?
In3 In8 In5 78.00(4) . . ?
C13 Si1 C7 108.7(8) . . ?
C13 Si1 C1 107.7(7) . . ?
C7 Si1 C1 106.6(7) . . ?
C13 Si1 In1 110.2(5) . . ?
C7 Si1 In1 110.8(5) . . ?
C1 Si1 In1 112.7(5) . . ?
C25 Si2 C19 109.1(8) . . ?
C25 Si2 C31 106.8(7) . . ?
C19 Si2 C31 105.6(7) . . ?
C25 Si2 In2 107.1(5) . . ?
C19 Si2 In2 117.5(5) . . ?
C31 Si2 In2 110.2(5) . . ?
C49 Si3 C37 106.8(7) . . ?
C49 Si3 C43 106.8(8) . . ?
C37 Si3 C43 108.3(7) . . ?
C49 Si3 In3 116.5(5) . . ?
C37 Si3 In3 109.7(5) . . ?
C43 Si3 In3 108.5(5) . . ?
C67 Si4 C55 111.4(7) . . ?
C67 Si4 C61 108.7(7) . . ?
C55 Si4 C61 107.6(7) . . ?
C67 Si4 In4 108.7(5) . . ?
C55 Si4 In4 107.3(5) . . ?
C61 Si4 In4 113.2(4) . . ?
C79 Si5 C85 109.0(7) . . ?
C79 Si5 C73 111.5(7) . . ?
C85 Si5 C73 106.4(8) . . ?
C79 Si5 In5 109.0(6) . . ?
C85 Si5 In5 108.4(4) . . ?
C73 Si5 In5 112.4(6) . . ?
C91 Si6 C97 105.4(8) . . ?
C91 Si6 C103 110.9(7) . . ?
C97 Si6 C103 106.3(7) . . ?
C91 Si6 In6 109.7(5) . . ?
C97 Si6 In6 114.5(5) . . ?
C103 Si6 In6 109.9(5) . . ?
C109 Si7 C115 107.3(7) . . ?
C109 Si7 C121 110.9(8) . . ?
C115 Si7 C121 110.7(7) . . ?
C109 Si7 In7 111.0(5) . . ?
C115 Si7 In7 106.8(5) . . ?
C121 Si7 In7 110.0(5) . . ?
C139 Si8 C127 109.5(8) . . ?
C139 Si8 C133 108.2(7) . . ?
C127 Si8 C133 103.5(8) . . ?
C139 Si8 In8 110.3(5) . . ?
C127 Si8 In8 112.0(5) . . ?
C133 Si8 In8 113.1(5) . . ?
C6 C1 C2 116.9(15) . . ?
C6 C1 Si1 124.8(13) . . ?
C2 C1 Si1 118.3(12) . . ?
C3 C2 C1 117.9(16) . . ?
C4 C3 C2 124.2(17) . . ?
C3 C4 C5 116.4(16) . . ?
C6 C5 C4 119.8(17) . . ?
C5 C6 C1 124.5(18) . . ?
C8 C7 C12 114.9(16) . . ?
C8 C7 Si1 124.6(13) . . ?
C12 C7 Si1 120.5(12) . . ?
C7 C8 C9 124.3(17) . . ?
C8 C9 C10 121.7(16) . . ?
C11 C10 C9 114.1(18) . . ?
C10 C11 C12 126.5(18) . . ?
C7 C12 C11 118.5(15) . . ?
C14 C13 C18 117.5(16) . . ?
C14 C13 Si1 123.7(15) . . ?
C18 C13 Si1 118.6(13) . . ?
C13 C14 C15 120.8(18) . . ?
C16 C15 C14 119.2(19) . . ?
C17 C16 C15 123.7(19) . . ?
C16 C17 C18 115.5(19) . . ?
C13 C18 C17 123.1(18) . . ?
C24 C19 C20 114.8(18) . . ?
C24 C19 Si2 124.2(14) . . ?
C20 C19 Si2 120.8(14) . . ?
C21 C20 C19 118.4(18) . . ?
C20 C21 C22 120(2) . . ?
C23 C22 C21 123(2) . . ?
C22 C23 C24 115.6(19) . . ?
C23 C24 C19 127(2) . . ?
C30 C25 C26 112.0(15) . . ?
C30 C25 Si2 127.1(12) . . ?
C26 C25 Si2 120.6(12) . . ?
C27 C26 C25 122.6(16) . . ?
C28 C27 C26 122.0(16) . . ?
C27 C28 C29 115.3(17) . . ?
C30 C29 C28 121.3(16) . . ?
C29 C30 C25 126.5(16) . . ?
C36 C31 C32 115.7(16) . . ?
C36 C31 Si2 123.3(13) . . ?
C32 C31 Si2 120.9(13) . . ?
C33 C32 C31 120.2(18) . . ?
C34 C33 C32 122(2) . . ?
C33 C34 C35 121.6(19) . . ?
C34 C35 C36 116.9(18) . . ?
C31 C36 C35 123.9(17) . . ?
C38 C37 C42 112.4(14) . . ?
C38 C37 Si3 125.0(12) . . ?
C42 C37 Si3 122.1(11) . . ?
C39 C38 C37 124.3(16) . . ?
C38 C39 C40 121.8(17) . . ?
C39 C40 C41 119.2(16) . . ?
C40 C41 C42 119.4(16) . . ?
C41 C42 C37 122.2(14) . . ?
C48 C43 C44 116.3(16) . . ?
C48 C43 Si3 123.1(12) . . ?
C44 C43 Si3 120.2(13) . . ?
C45 C44 C43 119.6(17) . . ?
C46 C45 C44 123.6(19) . . ?
C45 C46 C47 117.6(19) . . ?
C48 C47 C46 118.8(19) . . ?
C47 C48 C43 124.0(17) . . ?
C50 C49 C54 115.7(16) . . ?
C50 C49 Si3 122.1(13) . . ?
C54 C49 Si3 121.9(13) . . ?
C49 C50 C51 127.3(18) . . ?
C50 C51 C52 115.5(18) . . ?
C53 C52 C51 121.9(19) . . ?
C52 C53 C54 117.2(18) . . ?
C49 C54 C53 122.3(17) . . ?
C56 C55 C60 115.6(16) . . ?
C56 C55 Si4 123.2(12) . . ?
C60 C55 Si4 121.0(12) . . ?
C57 C56 C55 123.8(17) . . ?
C56 C57 C58 120.1(18) . . ?
C59 C58 C57 117.5(18) . . ?
C60 C59 C58 121.9(17) . . ?
C59 C60 C55 121.0(17) . . ?
C62 C61 C66 117.9(16) . . ?
C62 C61 Si4 121.5(14) . . ?
C66 C61 Si4 120.6(13) . . ?
C61 C62 C63 122.9(18) . . ?
C64 C63 C62 118(2) . . ?
C65 C64 C63 120.8(19) . . ?
C64 C65 C66 121(2) . . ?
C65 C66 C61 119.7(19) . . ?
C68 C67 C72 114.5(15) . . ?
C68 C67 Si4 122.1(12) . . ?
C72 C67 Si4 123.4(12) . . ?
C69 C68 C67 124.8(16) . . ?
C68 C69 C70 117.1(17) . . ?
C71 C70 C69 120.1(17) . . ?
C72 C71 C70 119.9(18) . . ?
C71 C72 C67 123.3(17) . . ?
C74 C73 C78 116.9(17) . . ?
C74 C73 Si5 121.0(15) . . ?
C78 C73 Si5 122.0(14) . . ?
C73 C74 C75 124.1(19) . . ?
C76 C75 C74 119(2) . . ?
C75 C76 C77 118(2) . . ?
C78 C77 C76 125(2) . . ?
C77 C78 C73 117(2) . . ?
C80 C79 C84 111.9(15) . . ?
C80 C79 Si5 125.6(12) . . ?
C84 C79 Si5 122.5(13) . . ?
C81 C80 C79 126.2(16) . . ?
C82 C81 C80 115.5(17) . . ?
C83 C82 C81 123.0(16) . . ?
C82 C83 C84 119.4(16) . . ?
C83 C84 C79 123.0(17) . . ?
C86 C85 C90 116.3(15) . . ?
C86 C85 Si5 122.5(13) . . ?
C90 C85 Si5 120.9(12) . . ?
C87 C86 C85 123.1(17) . . ?
C86 C87 C88 120.0(19) . . ?
C89 C88 C87 119.0(18) . . ?
C88 C89 C90 120.8(18) . . ?
C85 C90 C89 120.5(16) . . ?
C96 C91 C92 114.3(16) . . ?
C96 C91 Si6 123.8(13) . . ?
C92 C91 Si6 121.9(12) . . ?
C93 C92 C91 119.3(16) . . ?
C94 C93 C92 122.6(18) . . ?
C95 C94 C93 120.0(19) . . ?
C94 C95 C96 119.4(17) . . ?
C91 C96 C95 124.0(17) . . ?
C98 C97 C102 115.6(16) . . ?
C98 C97 Si6 125.2(13) . . ?
C102 C97 Si6 119.2(13) . . ?
C97 C98 C99 124.8(18) . . ?
C98 C99 C100 117.4(19) . . ?
C101 C100 C99 119.7(19) . . ?
C100 C101 C102 121.3(18) . . ?
C101 C102 C97 120.7(18) . . ?
C108 C103 C104 115.0(16) . . ?
C108 C103 Si6 124.4(13) . . ?
C104 C103 Si6 120.1(12) . . ?
C105 C104 C103 121.8(17) . . ?
C106 C105 C104 119.6(19) . . ?
C107 C106 C105 118.7(18) . . ?
C106 C107 C108 122.2(18) . . ?
C107 C108 C103 122.5(17) . . ?
C110 C109 C114 113.3(16) . . ?
C110 C109 Si7 123.7(14) . . ?
C114 C109 Si7 122.3(13) . . ?
C111 C110 C109 124.5(19) . . ?
C110 C111 C112 119.0(19) . . ?
C113 C112 C111 119.6(18) . . ?
C112 C113 C114 120.1(19) . . ?
C113 C114 C109 123.3(18) . . ?
C120 C115 C116 115.4(14) . . ?
C120 C115 Si7 120.9(12) . . ?
C116 C115 Si7 123.7(12) . . ?
C117 C116 C115 124.0(17) . . ?
C116 C117 C118 118.4(17) . . ?
C119 C118 C117 119.3(16) . . ?
C118 C119 C120 120.9(17) . . ?
C119 C120 C115 121.8(16) . . ?
C126 C121 C122 117.6(16) . . ?
C126 C121 Si7 123.2(13) . . ?
C122 C121 Si7 119.2(13) . . ?
C123 C122 C121 119.4(17) . . ?
C124 C123 C122 118.6(18) . . ?
C125 C124 C123 122.3(19) . . ?
C124 C125 C126 118.9(19) . . ?
C125 C126 C121 122.4(18) . . ?
C132 C127 C128 115(2) . . ?
C132 C127 Si8 122.8(16) . . ?
C128 C127 Si8 122.0(16) . . ?
C127 C128 C129 123(2) . . ?
C130 C129 C128 116(2) . . ?
C131 C130 C129 120(3) . . ?
C130 C131 C132 125(3) . . ?
C131 C132 C127 121(2) . . ?
C134 C133 C138 115.7(15) . . ?
C134 C133 Si8 125.6(12) . . ?
C138 C133 Si8 118.2(12) . . ?
C133 C134 C135 121.2(16) . . ?
C136 C135 C134 121.6(17) . . ?
C135 C136 C137 120.1(17) . . ?
C138 C137 C136 117.8(16) . . ?
C137 C138 C133 123.4(16) . . ?
C140 C139 C144 115.3(17) . . ?
C140 C139 Si8 120.4(12) . . ?
C144 C139 Si8 124.3(15) . . ?
C139 C140 C141 120.8(18) . . ?
C140 C141 C142 123(2) . . ?
C143 C142 C141 115(2) . . ?
C144 C143 C142 122(2) . . ?
C143 C144 C139 124(2) . . ?
C150 C145 C146 120(2) . . ?
C150 C145 C151 120(3) . . ?
C146 C145 C151 119(2) . . ?
C145 C146 C147 120(2) . . ?
C148 C147 C146 116(3) . . ?
C147 C148 C149 123(3) . . ?
C150 C149 C148 123(3) . . ?
C149 C150 C145 117(3) . . ?
C153 C152 C157 133(5) . . ?
C153 C152 C158 130(5) . . ?
C157 C152 C158 97(2) . . ?
C152 C153 C154 126(4) . . ?
C155 C154 C153 107(3) . . ?
C156 C155 C154 114(4) . . ?
C155 C156 C157 141(4) . . ?
C152 C157 C156 98(3) . . ?
C160 C159 C161 115(2) . 2_856 ?
C161 C160 C159 121(4) . . ?
C161 C160 C162 108(4) . . ?
C159 C160 C162 131(4) . . ?
C160 C161 C159 124(3) . 2_856 ?
C167 C163 C168 111(8) . . ?
C167 C163 C164 61(4) . . ?
C168 C163 C164 169(9) . . ?
C167 C163 C166 70(6) . . ?
C168 C163 C166 40(5) . . ?
C164 C163 C166 130(6) . . ?
C167 C164 C165 126(5) . . ?
C167 C164 C163 42(4) . . ?
C165 C164 C163 168(5) . . ?
C168 C166 C167 72(5) . . ?
C168 C166 C163 37(4) . . ?
C167 C166 C163 36(4) . . ?
C163 C167 C164 78(5) . . ?
C163 C167 C166 74(4) . . ?
C164 C167 C166 150(6) . . ?
C163 C167 C168 35(4) . . ?
C164 C167 C168 112(6) . . ?
C166 C167 C168 39(3) . . ?
C163 C168 C166 103(7) . . ?
C163 C168 C167 35(5) . . ?
C166 C168 C167 68(5) . . ?

loop_
_geom_bond_atom_site_label_1
_geom_bond_atom_site_label_2
_geom_bond_distance
_geom_bond_site_symmetry_2
_geom_bond_publ_flag
In1 Si1 2.579(5) . ?
In1 In3 2.855(2) . ?
In1 In2 2.9323(18) . ?
In1 In4 2.9807(17) . ?
In1 In5 2.9917(17) . ?
In2 Si2 2.597(5) . ?
In2 In6 2.9129(18) . ?
In2 In7 2.963(2) . ?
In2 In5 3.1071(18) . ?
In2 In3 3.2626(18) . ?
In3 Si3 2.625(5) . ?
In3 In7 2.9080(18) . ?
In3 In4 3.0031(19) . ?
In3 In8 3.2624(17) . ?
In4 Si4 2.579(5) . ?
In4 In5 2.8858(18) . ?
In4 In8 2.9227(19) . ?
In5 Si5 2.628(5) . ?
In5 In6 2.9554(19) . ?
In5 In8 3.2821(19) . ?
In6 Si6 2.593(4) . ?
In6 In8 2.9401(18) . ?
In6 In7 2.9728(18) . ?
In7 Si7 2.568(5) . ?
In7 In8 2.9117(18) . ?
In8 Si8 2.615(5) . ?
Si1 C13 1.850(15) . ?
Si1 C7 1.863(17) . ?
Si1 C1 1.910(16) . ?
Si2 C25 1.837(16) . ?
Si2 C19 1.848(17) . ?
Si2 C31 1.903(15) . ?
Si3 C49 1.842(16) . ?
Si3 C37 1.853(16) . ?
Si3 C43 1.879(17) . ?
Si4 C67 1.856(17) . ?
Si4 C55 1.869(16) . ?
Si4 C61 1.920(15) . ?
Si5 C79 1.815(16) . ?
Si5 C85 1.864(14) . ?
Si5 C73 1.866(17) . ?
Si6 C91 1.857(16) . ?
Si6 C97 1.863(17) . ?
Si6 C103 1.870(17) . ?
Si7 C109 1.855(16) . ?
Si7 C115 1.887(15) . ?
Si7 C121 1.905(16) . ?
Si8 C139 1.854(17) . ?
Si8 C127 1.870(19) . ?
Si8 C133 1.881(16) . ?
C1 C6 1.36(2) . ?
C1 C2 1.40(2) . ?
C2 C3 1.391(19) . ?
C3 C4 1.34(2) . ?
C4 C5 1.41(2) . ?
C5 C6 1.33(2) . ?
C7 C8 1.35(2) . ?
C7 C12 1.401(19) . ?
C8 C9 1.35(2) . ?
C9 C10 1.41(2) . ?
C10 C11 1.29(2) . ?
C11 C12 1.41(2) . ?
C13 C14 1.36(2) . ?
C13 C18 1.39(2) . ?
C14 C15 1.42(2) . ?
C15 C16 1.36(2) . ?
C16 C17 1.35(2) . ?
C17 C18 1.44(2) . ?
C19 C24 1.38(2) . ?
C19 C20 1.42(2) . ?
C20 C21 1.39(2) . ?
C21 C22 1.40(2) . ?
C22 C23 1.31(2) . ?
C23 C24 1.37(2) . ?
C25 C30 1.348(19) . ?
C25 C26 1.41(2) . ?
C26 C27 1.38(2) . ?
C27 C28 1.36(2) . ?
C28 C29 1.38(2) . ?
C29 C30 1.34(2) . ?
C31 C36 1.37(2) . ?
C31 C32 1.39(2) . ?
C32 C33 1.37(2) . ?
C33 C34 1.31(2) . ?
C34 C35 1.36(2) . ?
C35 C36 1.38(2) . ?
C37 C38 1.404(19) . ?
C37 C42 1.45(2) . ?
C38 C39 1.33(2) . ?
C39 C40 1.34(2) . ?
C40 C41 1.38(2) . ?
C41 C42 1.39(2) . ?
C43 C48 1.37(2) . ?
C43 C44 1.419(19) . ?
C44 C45 1.36(2) . ?
C45 C46 1.35(2) . ?
C46 C47 1.42(2) . ?
C47 C48 1.35(2) . ?
C49 C50 1.36(2) . ?
C49 C54 1.38(2) . ?
C50 C51 1.38(2) . ?
C51 C52 1.43(2) . ?
C52 C53 1.36(2) . ?
C53 C54 1.46(2) . ?
C55 C56 1.36(2) . ?
C55 C60 1.406(18) . ?
C56 C57 1.36(2) . ?
C57 C58 1.39(2) . ?
C58 C59 1.37(2) . ?
C59 C60 1.37(2) . ?
C61 C62 1.33(2) . ?
C61 C66 1.40(2) . ?
C62 C63 1.38(2) . ?
C63 C64 1.36(2) . ?
C64 C65 1.35(3) . ?
C65 C66 1.35(2) . ?
C67 C68 1.38(2) . ?
C67 C72 1.410(19) . ?
C68 C69 1.37(2) . ?
C69 C70 1.41(2) . ?
C70 C71 1.37(2) . ?
C71 C72 1.34(2) . ?
C73 C74 1.34(2) . ?
C73 C78 1.50(2) . ?
C74 C75 1.39(2) . ?
C75 C76 1.38(2) . ?
C76 C77 1.39(3) . ?
C77 C78 1.34(2) . ?
C79 C80 1.40(2) . ?
C79 C84 1.453(19) . ?
C80 C81 1.40(2) . ?
C81 C82 1.38(2) . ?
C82 C83 1.35(2) . ?
C83 C84 1.38(2) . ?
C85 C86 1.38(2) . ?
C85 C90 1.40(2) . ?
C86 C87 1.37(2) . ?
C87 C88 1.41(2) . ?
C88 C89 1.33(2) . ?
C89 C90 1.44(2) . ?
C91 C96 1.38(2) . ?
C91 C92 1.44(2) . ?
C92 C93 1.39(2) . ?
C93 C94 1.35(2) . ?
C94 C95 1.32(2) . ?
C95 C96 1.41(2) . ?
C97 C98 1.33(2) . ?
C97 C102 1.43(2) . ?
C98 C99 1.40(2) . ?
C99 C100 1.40(2) . ?
C100 C101 1.33(2) . ?
C101 C102 1.38(2) . ?
C103 C108 1.391(19) . ?
C103 C104 1.39(2) . ?
C104 C105 1.39(2) . ?
C105 C106 1.38(2) . ?
C106 C107 1.33(2) . ?
C107 C108 1.36(2) . ?
C109 C110 1.39(2) . ?
C109 C114 1.40(2) . ?
C110 C111 1.36(2) . ?
C111 C112 1.38(2) . ?
C112 C113 1.35(2) . ?
C113 C114 1.37(2) . ?
C115 C120 1.40(2) . ?
C115 C116 1.407(19) . ?
C116 C117 1.324(19) . ?
C117 C118 1.43(2) . ?
C118 C119 1.35(2) . ?
C119 C120 1.363(19) . ?
C121 C126 1.37(2) . ?
C121 C122 1.40(2) . ?
C122 C123 1.38(2) . ?
C123 C124 1.37(2) . ?
C124 C125 1.32(2) . ?
C125 C126 1.35(2) . ?
C127 C132 1.37(2) . ?
C127 C128 1.40(2) . ?
C128 C129 1.42(3) . ?
C129 C130 1.40(3) . ?
C130 C131 1.26(3) . ?
C131 C132 1.37(3) . ?
C133 C134 1.370(19) . ?
C133 C138 1.422(19) . ?
C134 C135 1.41(2) . ?
C135 C136 1.31(2) . ?
C136 C137 1.43(2) . ?
C137 C138 1.36(2) . ?
C139 C140 1.37(2) . ?
C139 C144 1.41(2) . ?
C140 C141 1.37(2) . ?
C141 C142 1.40(2) . ?
C142 C143 1.37(3) . ?
C143 C144 1.34(2) . ?
C145 C150 1.36(3) . ?
C145 C146 1.41(3) . ?
C145 C151 1.50(3) . ?
C146 C147 1.42(3) . ?
C147 C148 1.31(3) . ?
C148 C149 1.37(3) . ?
C149 C150 1.34(3) . ?
C152 C153 1.16(3) . ?
C152 C157 1.37(4) . ?
C152 C158 1.44(4) . ?
C153 C154 1.50(4) . ?
C154 C155 1.42(4) . ?
C155 C156 1.27(4) . ?
C156 C157 1.38(4) . ?
C159 C160 1.32(3) . ?
C159 C161 1.38(4) 2_856 ?
C160 C161 1.23(3) . ?
C160 C162 1.520(2) . ?
C161 C159 1.38(4) 2_856 ?
C163 C167 0.92(8) . ?
C163 C168 0.93(7) . ?
C163 C164 1.360(2) . ?
C163 C166 1.520(2) . ?
C164 C167 1.21(6) . ?
C164 C165 1.360(2) . ?
C166 C168 1.01(8) . ?
C166 C167 1.49(8) . ?
C167 C168 1.52(6) . ?
